data_4305732
loop_
_publ_author_name
'Oscar Fabelo'
'Jorge Pas\'an'
'Laura Ca\~nadillas-Delgado'
'Fernando S. Delgado'
'Francesc Lloret'
'Miguel Julve'
'Catalina Ruiz-P\'erez'

_publ_contact_author_address
;Laboratorio de Rayos X y Materiales Moleculares
 Dpto. F\'isica Fundamental II. Facultad de F\'isica
 Universidad de La Laguna
 E-38204. La Laguna. Tenerife
 Spain
;
_publ_contact_author_email caruiz@ull.es
_publ_contact_author_fax +34922318320
_publ_contact_author_name 'Professor Catalina Ruiz P\'erez'
_publ_contact_author_phone '+34 922318236'
_publ_section_title
;
Crystal Structure and Magnetic Properties of Two Isomeric Three-Dimensional
Pyromellitate-Containing Cobalt(II) Complexes
;
_journal_name_full 'Inorganic Chemistry'
_journal_page_first 8053
_journal_page_last 8061
_journal_paper_doi 10.1021/ic800704y
_journal_volume 47
_journal_year 2008
_chemical_formula_sum 'C5 H7 Co O7'
_chemical_formula_weight 238.04
_space_group_IT_number 13
_symmetry_cell_setting monoclinic
_symmetry_Int_Tables_number 13
_symmetry_space_group_name_Hall '-P 2yac'
_symmetry_space_group_name_H-M 'P 1 2/n 1'
_atom_sites_solution_hydrogens geom
_atom_sites_solution_primary direct
_atom_sites_solution_secondary difmap
_audit_creation_method SHELXL-97
_cell_angle_alpha 90.000(4)
_cell_angle_beta 104.901(4)
_cell_angle_gamma 90.000(4)
_cell_formula_units_Z 4
_cell_length_a 9.4860(4)
_cell_length_b 6.0463(3)
_cell_length_c 14.1134(5)
_cell_measurement_temperature 100(2)
_cell_volume 782.26(6)
_computing_cell_refinement 'Dirax/lsq (Duisenberg & Schreurs, 1989-2000)'
_computing_data_collection 'Collect (Nonius BV, 1997-2000)'
_computing_data_reduction 'EvalCCD (Duisenberg & Schreurs 1990-2000)'
_computing_molecular_graphics 'Ortep-3 for Windows (Farrugia, 1997)'
_computing_publication_material 'WinGX publication routines (Farrugia, 1999)'
_computing_structure_refinement 'SHELXL-97 (Sheldrick, 1997)'
_computing_structure_solution 'SHELXS-97 (Sheldrick, 1997)'
_diffrn_ambient_temperature 100(2)
_diffrn_detector 'CCD plate'
_diffrn_detector_area_resol_mean 9
_diffrn_measured_fraction_theta_full 0.970
_diffrn_measured_fraction_theta_max 0.970
_diffrn_measurement_device '95mm CCD camera on \k-goniostat'
_diffrn_measurement_device_type KappaCCD
_diffrn_measurement_method 'CCD rotation images, thick slices'
_diffrn_radiation_monochromator 'horizonally mounted graphite crystal'
_diffrn_radiation_probe x-ray
_diffrn_radiation_type MoK\a
_diffrn_radiation_wavelength 0.71073
_diffrn_reflns_av_R_equivalents 0.0252
_diffrn_reflns_av_sigmaI/netI 0.0325
_diffrn_reflns_limit_h_max 10
_diffrn_reflns_limit_h_min -12
_diffrn_reflns_limit_k_max 7
_diffrn_reflns_limit_k_min -7
_diffrn_reflns_limit_l_max 18
_diffrn_reflns_limit_l_min -17
_diffrn_reflns_number 4365
_diffrn_reflns_theta_full 27.48
_diffrn_reflns_theta_max 27.48
_diffrn_reflns_theta_min 6.41
_diffrn_source 'Enraf Nonius FR590'
_exptl_absorpt_coefficient_mu 2.198
_exptl_absorpt_correction_T_max 0.803
_exptl_absorpt_correction_T_min 0.698
_exptl_absorpt_correction_type sphere
_exptl_crystal_colour pink
_exptl_crystal_density_diffrn 2.021
_exptl_crystal_density_method 'not measured'
_exptl_crystal_description prism
_exptl_crystal_F_000 480
_exptl_crystal_size_max 0.2
_exptl_crystal_size_mid 0.14
_exptl_crystal_size_min 0.10
_refine_diff_density_max 0.763
_refine_diff_density_min -0.965
_refine_diff_density_rms 0.176
_refine_ls_extinction_method none
_refine_ls_goodness_of_fit_ref 1.055
_refine_ls_hydrogen_treatment mixed
_refine_ls_matrix_type full
_refine_ls_number_parameters 148
_refine_ls_number_reflns 1740
_refine_ls_number_restraints 3
_refine_ls_restrained_S_all 1.056
_refine_ls_R_factor_all 0.0442
_refine_ls_R_factor_gt 0.0289
_refine_ls_shift/su_max 0.000
_refine_ls_shift/su_mean 0.000
_refine_ls_structure_factor_coef Fsqd
_refine_ls_weighting_details 'calc w=1/[\s^2^(Fo^2^)+(0.0219P)^2^+1.5292P] where P=(Fo^2^+2Fc^2^)/3'
_refine_ls_weighting_scheme calc
_refine_ls_wR_factor_gt 0.0638
_refine_ls_wR_factor_ref 0.0699
_reflns_number_gt 1430
_reflns_number_total 1740
_reflns_threshold_expression >2sigma(I)
_cod_data_source_file ic800704y-file001_1.cif
_cod_data_source_block compound2
_cod_original_sg_symbol_H-M 'P 2/n'
_cod_database_code 4305732

loop_
_symmetry_equiv_pos_as_xyz
'x, y, z'
'-x+1/2, y, -z+1/2'
'-x, -y, -z'
'x-1/2, -y, z-1/2'

loop_
_atom_site_label
_atom_site_type_symbol
_atom_site_fract_x
_atom_site_fract_y
_atom_site_fract_z
_atom_site_U_iso_or_equiv
_atom_site_adp_type
_atom_site_occupancy
_atom_site_symmetry_multiplicity
_atom_site_calc_flag
_atom_site_refinement_flags
_atom_site_disorder_assembly
_atom_site_disorder_group
Co1 Co 0.7500 0.49925(7) 0.2500 0.00478(12) Uani 1 2 d S . .
Co2 Co 1.0000 0.5000 0.5000 0.00491(12) Uani 1 2 d S . .
C4 C 0.5685(2) 1.1555(4) 0.32325(15) 0.0064(4) Uani 1 1 d . . .
C5 C 0.7047(2) 0.7381(4) 0.42580(16) 0.0062(4) Uani 1 1 d . . .
C2 C 0.6011(2) 0.8796(4) 0.46443(16) 0.0061(4) Uani 1 1 d . . .
C1 C 0.5319(2) 1.0621(4) 0.41289(15) 0.0059(4) Uani 1 1 d . . .
C3 C 0.5689(2) 0.8188(4) 0.55157(16) 0.0074(4) Uani 1 1 d . . .
O1 O 0.47147(17) 1.1541(3) 0.24405(11) 0.0102(3) Uani 1 1 d . . .
O2 O 0.69144(16) 1.2486(3) 0.33619(11) 0.0072(3) Uani 1 1 d . . .
O3 O 0.68402(17) 0.7320(3) 0.33439(11) 0.0087(3) Uani 1 1 d . . .
O4 O 0.80104(16) 0.6377(3) 0.48888(11) 0.0097(3) Uani 1 1 d . . .
O1W O 0.96675(17) 0.4913(3) 0.34593(11) 0.0071(3) Uani 1 1 d . . .
O2W O 1.09566(19) 0.8168(3) 0.50260(12) 0.0105(3) Uani 1 1 d D . .
O3W O 0.16485(19) 0.7768(3) 0.31781(13) 0.0152(4) Uani 1 1 d D . .
H1 H 0.616(3) 0.691(5) 0.5860(19) 0.008(6) Uiso 1 1 d . . .
H1WB H 1.021(3) 0.588(6) 0.329(2) 0.022(8) Uiso 1 1 d . . .
H1WA H 0.994(4) 0.372(7) 0.326(3) 0.033(10) Uiso 1 1 d . . .
H2WA H 1.162(4) 0.815(7) 0.553(3) 0.040(11) Uiso 1 1 d . . .
H2WB H 1.149(8) 0.806(15) 0.458(5) 0.18(3) Uiso 1 1 d D . .
H3WB H 0.128(3) 0.903(4) 0.298(2) 0.027(9) Uiso 1 1 d D . .
H3WA H 0.245(6) 0.721(13) 0.294(6) 0.19(4) Uiso 1 1 d D . .

loop_
_atom_site_aniso_label
_atom_site_aniso_U_11
_atom_site_aniso_U_22
_atom_site_aniso_U_33
_atom_site_aniso_U_23
_atom_site_aniso_U_13
_atom_site_aniso_U_12
Co1 0.0055(2) 0.0048(2) 0.0041(2) 0.000 0.00152(15) 0.000
Co2 0.0052(2) 0.0049(2) 0.0044(2) -0.00040(16) 0.00079(15) 0.00097(16)
C4 0.0094(10) 0.0040(10) 0.0067(10) 0.0007(8) 0.0038(8) 0.0020(8)
C5 0.0055(9) 0.0052(10) 0.0080(10) 0.0001(9) 0.0018(8) -0.0009(8)
C2 0.0058(9) 0.0051(10) 0.0068(10) -0.0006(8) 0.0005(8) -0.0006(8)
C1 0.0066(10) 0.0061(10) 0.0049(9) 0.0001(8) 0.0013(8) -0.0021(8)
C3 0.0071(10) 0.0062(11) 0.0084(10) 0.0003(9) 0.0009(8) 0.0003(8)
O1 0.0103(8) 0.0126(8) 0.0065(7) 0.0027(7) -0.0003(6) -0.0024(7)
O2 0.0076(7) 0.0065(8) 0.0075(7) 0.0013(6) 0.0020(6) -0.0012(6)
O3 0.0110(8) 0.0090(8) 0.0068(7) 0.0005(6) 0.0035(6) 0.0023(6)
O4 0.0087(8) 0.0122(8) 0.0086(7) 0.0012(7) 0.0027(6) 0.0052(7)
O1W 0.0074(8) 0.0076(8) 0.0065(7) -0.0001(7) 0.0020(6) -0.0003(7)
O2W 0.0122(8) 0.0085(8) 0.0083(8) 0.0009(7) -0.0017(7) -0.0017(7)
O3W 0.0147(9) 0.0109(9) 0.0188(9) 0.0044(8) 0.0025(7) 0.0000(7)

loop_
_atom_type_symbol
_atom_type_description
_atom_type_scat_dispersion_real
_atom_type_scat_dispersion_imag
_atom_type_scat_source
C C 0.0033 0.0016 'International Tables Vol C Tables 4.2.6.8 and 6.1.1.4'
H H 0.0000 0.0000 'International Tables Vol C Tables 4.2.6.8 and 6.1.1.4'
Co Co 0.3494 0.9721 'International Tables Vol C Tables 4.2.6.8 and 6.1.1.4'
O O 0.0106 0.0060 'International Tables Vol C Tables 4.2.6.8 and 6.1.1.4'

loop_
_geom_angle_atom_site_label_1
_geom_angle_atom_site_label_2
_geom_angle_atom_site_label_3
_geom_angle
_geom_angle_site_symmetry_1
_geom_angle_site_symmetry_3
_geom_angle_publ_flag
O3 Co1 O3 92.93(9) 2_655 . ?
O3 Co1 O2 89.60(6) 2_655 2_645 ?
O3 Co1 O2 176.91(6) . 2_645 ?
O3 Co1 O2 176.91(6) 2_655 1_545 ?
O3 Co1 O2 89.60(6) . 1_545 ?
O2 Co1 O2 87.92(9) 2_645 1_545 ?
O3 Co1 O1W 92.01(6) 2_655 2_655 ?
O3 Co1 O1W 89.76(6) . 2_655 ?
O2 Co1 O1W 88.38(6) 2_645 2_655 ?
O2 Co1 O1W 89.77(6) 1_545 2_655 ?
O3 Co1 O1W 89.76(6) 2_655 . ?
O3 Co1 O1W 92.01(6) . . ?
O2 Co1 O1W 89.77(6) 2_645 . ?
O2 Co1 O1W 88.38(6) 1_545 . ?
O1W Co1 O1W 177.43(10) 2_655 . ?
O4 Co2 O4 180.000(1) . 3_766 ?
O4 Co2 O2W 90.92(7) . . ?
O4 Co2 O2W 89.08(7) 3_766 . ?
O4 Co2 O2W 89.08(7) . 3_766 ?
O4 Co2 O2W 90.92(7) 3_766 3_766 ?
O2W Co2 O2W 180.00(9) . 3_766 ?
O4 Co2 O1W 92.34(6) . . ?
O4 Co2 O1W 87.66(6) 3_766 . ?
O2W Co2 O1W 89.45(7) . . ?
O2W Co2 O1W 90.55(7) 3_766 . ?
O4 Co2 O1W 87.66(6) . 3_766 ?
O4 Co2 O1W 92.34(6) 3_766 3_766 ?
O2W Co2 O1W 90.55(7) . 3_766 ?
O2W Co2 O1W 89.45(7) 3_766 3_766 ?
O1W Co2 O1W 180.000(1) . 3_766 ?
O1 C4 O2 124.8(2) . . ?
O1 C4 C1 118.18(19) . . ?
O2 C4 C1 116.67(19) . . ?
O3 C5 O4 127.4(2) . . ?
O3 C5 C2 116.40(19) . . ?
O4 C5 C2 116.18(19) . . ?
C1 C2 C3 119.4(2) . . ?
C1 C2 C5 121.68(19) . . ?
C3 C2 C5 118.8(2) . . ?
C3 C1 C2 119.9(2) 3_676 . ?
C3 C1 C4 116.0(2) 3_676 . ?
C2 C1 C4 123.9(2) . . ?
C1 C3 C2 120.7(2) 3_676 . ?
C4 O2 Co1 127.39(14) . 1_565 ?
C5 O3 Co1 129.01(15) . . ?
C5 O4 Co2 138.14(14) . . ?
Co2 O1W Co1 120.78(8) . . ?

loop_
_geom_bond_atom_site_label_1
_geom_bond_atom_site_label_2
_geom_bond_distance
_geom_bond_site_symmetry_2
_geom_bond_publ_flag
Co1 O3 2.0430(16) 2_655 ?
Co1 O3 2.0430(16) . ?
Co1 O2 2.1053(16) 2_645 ?
Co1 O2 2.1053(16) 1_545 ?
Co1 O1W 2.1520(16) 2_655 ?
Co1 O1W 2.1520(16) . ?
Co2 O4 2.0317(15) . ?
Co2 O4 2.0316(15) 3_766 ?
Co2 O2W 2.1157(17) . ?
Co2 O2W 2.1157(17) 3_766 ?
Co2 O1W 2.1161(16) . ?
Co2 O1W 2.1161(16) 3_766 ?
C4 O1 1.252(3) . ?
C4 O2 1.265(3) . ?
C4 C1 1.505(3) . ?
C5 O3 1.254(3) . ?
C5 O4 1.256(3) . ?
C5 C2 1.507(3) . ?
C2 C1 1.390(3) . ?
C2 C3 1.391(3) . ?
C1 C3 1.390(3) 3_676 ?
C3 C1 1.390(3) 3_676 ?
O2 Co1 2.1053(16) 1_565 ?
